data_7126623
loop_
_publ_author_name
'Su, Zhenni'
'Feng, Yunqiu'
'Zou, Rong'
'Qiu, Xianfan'
'Wang, Jian'
'Tao, Chuanzhou'

_publ_section_title
;
 Copper-catalyzed borylamidation of vinyl arenes with isocyanates.
;
_journal_issue 54
_journal_name_full 'Chemical communications (Cambridge, England)'
_journal_page_first 7483
_journal_page_last 7486
_journal_paper_doi 10.1039/c9cc09902f
_journal_volume 56
_journal_year 2020
_chemical_formula_sum 'C21 H25 B F N O3'
_chemical_formula_weight 369.23
_space_group_crystal_system triclinic
_space_group_IT_number 2
_space_group_name_Hall '-P 1'
_space_group_name_H-M_alt 'P -1'
_atom_sites_solution_hydrogens mixed
_audit_creation_method SHELXL-2016/6
_audit_update_record
;
2019-12-14 deposited with the CCDC.	2020-05-26 downloaded from the CCDC.
;
_cell_angle_alpha 96.852(8)
_cell_angle_beta 91.313(8)
_cell_angle_gamma 97.621(8)
_cell_formula_units_Z 2
_cell_length_a 6.782(4)
_cell_length_b 9.955(6)
_cell_length_c 15.273(10)
_cell_measurement_temperature 296(2)
_cell_volume 1014.0(11)
_computing_structure_refinement 'SHELXL-2016/6 (Sheldrick, 2016)'
_computing_structure_solution 'SHELXT 2014/5 (Sheldrick, 2014)'
_diffrn_ambient_temperature 296(2)
_diffrn_measured_fraction_theta_full 0.996
_diffrn_measured_fraction_theta_max 0.983
_diffrn_radiation_type MoK\a
_diffrn_radiation_wavelength 0.71073
_diffrn_reflns_av_R_equivalents 0.0410
_diffrn_reflns_av_unetI/netI 0.0651
_diffrn_reflns_Laue_measured_fraction_full 0.996
_diffrn_reflns_Laue_measured_fraction_max 0.983
_diffrn_reflns_limit_h_max 8
_diffrn_reflns_limit_h_min -8
_diffrn_reflns_limit_k_max 12
_diffrn_reflns_limit_k_min -12
_diffrn_reflns_limit_l_max 19
_diffrn_reflns_limit_l_min -19
_diffrn_reflns_number 9578
_diffrn_reflns_point_group_measured_fraction_full 0.996
_diffrn_reflns_point_group_measured_fraction_max 0.983
_diffrn_reflns_theta_full 25.242
_diffrn_reflns_theta_max 27.607
_diffrn_reflns_theta_min 2.080
_exptl_absorpt_coefficient_mu 0.085
_exptl_crystal_density_diffrn 1.209
_exptl_crystal_F_000 392
_exptl_crystal_size_max 0.12
_exptl_crystal_size_mid 0.11
_exptl_crystal_size_min 0.10
_refine_diff_density_max 0.233
_refine_diff_density_min -0.200
_refine_diff_density_rms 0.046
_refine_ls_extinction_method none
_refine_ls_goodness_of_fit_ref 0.988
_refine_ls_hydrogen_treatment mixed
_refine_ls_matrix_type full
_refine_ls_number_parameters 252
_refine_ls_number_reflns 4617
_refine_ls_number_restraints 0
_refine_ls_restrained_S_all 0.988
_refine_ls_R_factor_all 0.1181
_refine_ls_R_factor_gt 0.0617
_refine_ls_shift/su_max 0.000
_refine_ls_shift/su_mean 0.000
_refine_ls_structure_factor_coef Fsqd
_refine_ls_weighting_details 'w=1/[\s^2^(Fo^2^)+(0.1000P)^2^] where P=(Fo^2^+2Fc^2^)/3'
_refine_ls_weighting_scheme calc
_refine_ls_wR_factor_gt 0.1635
_refine_ls_wR_factor_ref 0.2017
_reflns_Friedel_coverage 0.000
_reflns_number_gt 2299
_reflns_number_total 4617
_reflns_threshold_expression 'I > 2\s(I)'
_cod_data_source_file c9cc09902f2.cif
_cod_data_source_block szn_0m_a
_cod_depositor_comments 'Adding full bibliography for 7126623.cif.'
_cod_database_code 7126623
_shelx_shelxl_version_number 2016/6
_shelx_space_group_comment
;
The symmetry employed for this shelxl refinement is uniquely defined
by the following loop, which should always be used as a source of
symmetry information in preference to the above space-group names.
They are only intended as comments.
;

loop_
_space_group_symop_operation_xyz
'x, y, z'
'-x, -y, -z'

loop_
_atom_site_label
_atom_site_type_symbol
_atom_site_fract_x
_atom_site_fract_y
_atom_site_fract_z
_atom_site_U_iso_or_equiv
_atom_site_adp_type
_atom_site_occupancy
_atom_site_site_symmetry_order
_atom_site_calc_flag
_atom_site_refinement_flags_posn
_atom_site_refinement_flags_adp
_atom_site_refinement_flags_occupancy
_atom_site_disorder_assembly
_atom_site_disorder_group
F1 F -0.1297(3) 0.73673(19) 0.98485(12) 0.1244(7) Uani 1 1 d . . . . .
H1A H -0.050(4) 0.284(2) 0.7086(15) 0.069(7) Uiso 1 1 d . . . . .
O1 O 0.3816(2) 0.3965(2) 0.71623(12) 0.0884(6) Uani 1 1 d . . . . .
O2 O 0.3841(2) 0.04245(17) 0.73849(10) 0.0649(5) Uani 1 1 d . . . . .
O3 O 0.7023(2) 0.11066(15) 0.70640(9) 0.0563(4) Uani 1 1 d . . . . .
N1 N 0.0531(3) 0.33768(19) 0.72947(12) 0.0545(5) Uani 1 1 d . . . . .
C1 C 0.2186(3) 0.2089(2) 0.61541(13) 0.0502(5) Uani 1 1 d . . . . .
H1 H 0.129986 0.129803 0.630655 0.060 Uiso 1 1 calc R U . . .
C2 C 0.4252(3) 0.1665(2) 0.60246(14) 0.0565(6) Uani 1 1 d . . . . .
H2A H 0.516689 0.245304 0.590898 0.068 Uiso 1 1 calc R U . . .
H2B H 0.419460 0.098457 0.551084 0.068 Uiso 1 1 calc R U . . .
C3 C 0.2275(3) 0.3225(2) 0.69273(14) 0.0528(5) Uani 1 1 d . . . . .
C4 C 0.0131(3) 0.4398(2) 0.79689(13) 0.0498(5) Uani 1 1 d . . . . .
C5 C -0.1774(3) 0.4713(2) 0.80098(16) 0.0608(6) Uani 1 1 d . . . . .
H5 H -0.274447 0.425155 0.760231 0.073 Uiso 1 1 calc R U . . .
C6 C -0.2277(4) 0.5700(3) 0.86421(18) 0.0741(7) Uani 1 1 d . . . . .
H6 H -0.357227 0.590822 0.866826 0.089 Uiso 1 1 calc R U . . .
C7 C -0.0832(5) 0.6360(3) 0.92259(18) 0.0773(8) Uani 1 1 d . . . . .
C8 C 0.1058(4) 0.6072(3) 0.92200(17) 0.0776(8) Uani 1 1 d . . . . .
H8 H 0.200858 0.653976 0.963458 0.093 Uiso 1 1 calc R U . . .
C9 C 0.1563(4) 0.5068(3) 0.85870(15) 0.0660(7) Uani 1 1 d . . . . .
H9 H 0.285361 0.484721 0.857829 0.079 Uiso 1 1 calc R U . . .
C10 C 0.1275(3) 0.2563(2) 0.53422(13) 0.0506(5) Uani 1 1 d . . . . .
C11 C 0.2253(4) 0.3607(2) 0.49350(16) 0.0708(7) Uani 1 1 d . . . . .
H11 H 0.351023 0.401730 0.515043 0.085 Uiso 1 1 calc R U . . .
C12 C 0.1401(5) 0.4053(3) 0.42125(18) 0.0830(8) Uani 1 1 d . . . . .
H12 H 0.208489 0.475668 0.394387 0.100 Uiso 1 1 calc R U . . .
C13 C -0.0450(5) 0.3462(3) 0.38924(17) 0.0827(8) Uani 1 1 d . . . . .
H13 H -0.103349 0.376458 0.340852 0.099 Uiso 1 1 calc R U . . .
C14 C -0.1438(4) 0.2423(3) 0.42874(18) 0.0818(8) Uani 1 1 d . . . . .
H14 H -0.269534 0.201584 0.406966 0.098 Uiso 1 1 calc R U . . .
C15 C -0.0580(3) 0.1972(3) 0.50090(15) 0.0641(6) Uani 1 1 d . . . . .
H15 H -0.126418 0.126186 0.527157 0.077 Uiso 1 1 calc R U . . .
C16 C 0.7116(3) 0.0155(2) 0.77250(16) 0.0608(6) Uani 1 1 d . . . . .
C17 C 0.5053(3) 0.0142(3) 0.81235(16) 0.0647(6) Uani 1 1 d . . . . .
C18 C 0.4989(5) 0.1312(3) 0.88534(18) 0.0982(10) Uani 1 1 d . . . . .
H18A H 0.555711 0.215264 0.865462 0.147 Uiso 1 1 calc R U . . .
H18B H 0.573817 0.115471 0.936362 0.147 Uiso 1 1 calc R U . . .
H18C H 0.363331 0.136740 0.900326 0.147 Uiso 1 1 calc R U . . .
C19 C 0.4162(4) -0.1180(3) 0.8423(2) 0.0985(10) Uani 1 1 d . . . . .
H19A H 0.396989 -0.187956 0.792715 0.148 Uiso 1 1 calc R U . . .
H19B H 0.290278 -0.107082 0.867745 0.148 Uiso 1 1 calc R U . . .
H19C H 0.504307 -0.143444 0.885642 0.148 Uiso 1 1 calc R U . . .
C20 C 0.8855(4) 0.0650(4) 0.8354(2) 0.1027(11) Uani 1 1 d . . . . .
H20A H 1.006793 0.062854 0.804436 0.154 Uiso 1 1 calc R U . . .
H20B H 0.884439 0.007020 0.881399 0.154 Uiso 1 1 calc R U . . .
H20C H 0.876817 0.156876 0.860885 0.154 Uiso 1 1 calc R U . . .
C21 C 0.7392(6) -0.1211(3) 0.7201(2) 0.1136(12) Uani 1 1 d . . . . .
H21A H 0.620722 -0.156304 0.684634 0.170 Uiso 1 1 calc R U . . .
H21B H 0.764154 -0.184831 0.760160 0.170 Uiso 1 1 calc R U . . .
H21C H 0.850000 -0.108021 0.682575 0.170 Uiso 1 1 calc R U . . .
B1 B 0.5070(4) 0.1073(2) 0.68328(16) 0.0494(6) Uani 1 1 d . . . . .

loop_
_atom_site_aniso_label
_atom_site_aniso_U_11
_atom_site_aniso_U_22
_atom_site_aniso_U_33
_atom_site_aniso_U_23
_atom_site_aniso_U_13
_atom_site_aniso_U_12
F1 0.1567(18) 0.0977(13) 0.1116(14) -0.0367(11) 0.0263(13) 0.0313(12)
O1 0.0453(9) 0.1157(15) 0.0884(13) -0.0291(11) 0.0045(9) -0.0104(9)
O2 0.0466(9) 0.0880(11) 0.0635(10) 0.0258(9) -0.0021(7) 0.0076(8)
O3 0.0473(9) 0.0659(10) 0.0596(9) 0.0178(8) 0.0029(7) 0.0125(7)
N1 0.0394(10) 0.0626(12) 0.0564(11) -0.0054(9) -0.0006(9) 0.0001(9)
C1 0.0486(12) 0.0543(12) 0.0481(12) 0.0075(10) -0.0001(9) 0.0080(9)
C2 0.0552(13) 0.0669(14) 0.0512(13) 0.0106(11) 0.0044(10) 0.0186(11)
C3 0.0429(12) 0.0628(14) 0.0522(13) 0.0065(10) -0.0024(10) 0.0070(10)
C4 0.0487(12) 0.0510(12) 0.0484(12) 0.0053(10) 0.0036(10) 0.0028(9)
C5 0.0525(13) 0.0634(15) 0.0653(15) 0.0034(12) -0.0003(11) 0.0079(11)
C6 0.0714(17) 0.0703(17) 0.0833(19) 0.0037(15) 0.0126(15) 0.0227(13)
C7 0.101(2) 0.0581(16) 0.0707(17) -0.0065(13) 0.0168(16) 0.0140(15)
C8 0.085(2) 0.0759(18) 0.0615(16) -0.0114(13) -0.0006(14) -0.0093(15)
C9 0.0568(14) 0.0763(16) 0.0591(15) -0.0052(12) -0.0014(11) 0.0006(12)
C10 0.0570(13) 0.0491(12) 0.0467(12) 0.0032(10) -0.0017(10) 0.0145(10)
C11 0.0842(17) 0.0615(15) 0.0654(16) 0.0123(13) -0.0094(13) 0.0032(12)
C12 0.122(3) 0.0628(16) 0.0677(17) 0.0243(14) -0.0068(17) 0.0144(16)
C13 0.115(2) 0.0833(19) 0.0557(16) 0.0100(15) -0.0145(16) 0.0361(18)
C14 0.0782(18) 0.100(2) 0.0662(17) 0.0028(16) -0.0213(14) 0.0190(16)
C15 0.0614(15) 0.0752(16) 0.0566(14) 0.0116(12) -0.0054(11) 0.0114(12)
C16 0.0532(13) 0.0689(15) 0.0660(15) 0.0225(12) 0.0019(11) 0.0166(11)
C17 0.0558(14) 0.0812(17) 0.0603(15) 0.0203(13) -0.0005(11) 0.0111(12)
C18 0.114(2) 0.122(3) 0.0615(18) -0.0009(17) 0.0123(16) 0.036(2)
C19 0.084(2) 0.111(2) 0.106(2) 0.0550(19) -0.0007(17) -0.0051(16)
C20 0.0597(16) 0.159(3) 0.098(2) 0.063(2) -0.0150(16) 0.0055(17)
C21 0.155(3) 0.096(2) 0.112(3) 0.034(2) 0.040(2) 0.075(2)
B1 0.0477(14) 0.0476(13) 0.0519(14) 0.0000(11) 0.0042(11) 0.0087(10)

loop_
_atom_type_symbol
_atom_type_description
_atom_type_scat_dispersion_real
_atom_type_scat_dispersion_imag
_atom_type_scat_source
C C 0.0033 0.0016 'International Tables Vol C Tables 4.2.6.8 and 6.1.1.4'
H H 0.0000 0.0000 'International Tables Vol C Tables 4.2.6.8 and 6.1.1.4'
N N 0.0061 0.0033 'International Tables Vol C Tables 4.2.6.8 and 6.1.1.4'
O O 0.0106 0.0060 'International Tables Vol C Tables 4.2.6.8 and 6.1.1.4'
F F 0.0171 0.0103 'International Tables Vol C Tables 4.2.6.8 and 6.1.1.4'
B B 0.0013 0.0007 'International Tables Vol C Tables 4.2.6.8 and 6.1.1.4'

loop_
_geom_angle_atom_site_label_1
_geom_angle_atom_site_label_2
_geom_angle_atom_site_label_3
_geom_angle
_geom_angle_site_symmetry_1
_geom_angle_site_symmetry_3
_geom_angle_publ_flag
B1 O2 C17 107.92(17) . . ?
B1 O3 C16 106.88(17) . . ?
C3 N1 C4 127.78(19) . . ?
C3 N1 H1A 118.1(17) . . ?
C4 N1 H1A 114.0(17) . . ?
C10 C1 C2 114.27(17) . . ?
C10 C1 C3 109.04(17) . . ?
C2 C1 C3 109.66(17) . . ?
C10 C1 H1 107.9 . . ?
C2 C1 H1 107.9 . . ?
C3 C1 H1 107.9 . . ?
C1 C2 B1 113.22(18) . . ?
C1 C2 H2A 108.9 . . ?
B1 C2 H2A 108.9 . . ?
C1 C2 H2B 108.9 . . ?
B1 C2 H2B 108.9 . . ?
H2A C2 H2B 107.7 . . ?
O1 C3 N1 123.1(2) . . ?
O1 C3 C1 121.7(2) . . ?
N1 C3 C1 115.21(18) . . ?
C5 C4 C9 119.2(2) . . ?
C5 C4 N1 117.78(19) . . ?
C9 C4 N1 123.0(2) . . ?
C4 C5 C6 121.2(2) . . ?
C4 C5 H5 119.4 . . ?
C6 C5 H5 119.4 . . ?
C7 C6 C5 118.2(2) . . ?
C7 C6 H6 120.9 . . ?
C5 C6 H6 120.9 . . ?
C8 C7 C6 122.8(2) . . ?
C8 C7 F1 118.3(3) . . ?
C6 C7 F1 118.9(3) . . ?
C7 C8 C9 119.1(2) . . ?
C7 C8 H8 120.4 . . ?
C9 C8 H8 120.4 . . ?
C4 C9 C8 119.4(2) . . ?
C4 C9 H9 120.3 . . ?
C8 C9 H9 120.3 . . ?
C15 C10 C11 118.2(2) . . ?
C15 C10 C1 120.4(2) . . ?
C11 C10 C1 121.4(2) . . ?
C10 C11 C12 121.1(3) . . ?
C10 C11 H11 119.4 . . ?
C12 C11 H11 119.4 . . ?
C13 C12 C11 120.0(3) . . ?
C13 C12 H12 120.0 . . ?
C11 C12 H12 120.0 . . ?
C14 C13 C12 119.6(2) . . ?
C14 C13 H13 120.2 . . ?
C12 C13 H13 120.2 . . ?
C13 C14 C15 120.4(3) . . ?
C13 C14 H14 119.8 . . ?
C15 C14 H14 119.8 . . ?
C10 C15 C14 120.7(2) . . ?
C10 C15 H15 119.7 . . ?
C14 C15 H15 119.7 . . ?
O3 C16 C20 109.7(2) . . ?
O3 C16 C21 105.4(2) . . ?
C20 C16 C21 110.4(2) . . ?
O3 C16 C17 101.83(16) . . ?
C20 C16 C17 115.7(2) . . ?
C21 C16 C17 112.9(2) . . ?
O2 C17 C19 109.0(2) . . ?
O2 C17 C18 106.5(2) . . ?
C19 C17 C18 110.1(2) . . ?
O2 C17 C16 101.95(18) . . ?
C19 C17 C16 116.1(2) . . ?
C18 C17 C16 112.5(2) . . ?
C17 C18 H18A 109.5 . . ?
C17 C18 H18B 109.5 . . ?
H18A C18 H18B 109.5 . . ?
C17 C18 H18C 109.5 . . ?
H18A C18 H18C 109.5 . . ?
H18B C18 H18C 109.5 . . ?
C17 C19 H19A 109.5 . . ?
C17 C19 H19B 109.5 . . ?
H19A C19 H19B 109.5 . . ?
C17 C19 H19C 109.5 . . ?
H19A C19 H19C 109.5 . . ?
H19B C19 H19C 109.5 . . ?
C16 C20 H20A 109.5 . . ?
C16 C20 H20B 109.5 . . ?
H20A C20 H20B 109.5 . . ?
C16 C20 H20C 109.5 . . ?
H20A C20 H20C 109.5 . . ?
H20B C20 H20C 109.5 . . ?
C16 C21 H21A 109.5 . . ?
C16 C21 H21B 109.5 . . ?
H21A C21 H21B 109.5 . . ?
C16 C21 H21C 109.5 . . ?
H21A C21 H21C 109.5 . . ?
H21B C21 H21C 109.5 . . ?
O2 B1 O3 112.5(2) . . ?
O2 B1 C2 121.8(2) . . ?
O3 B1 C2 125.7(2) . . ?

loop_
_geom_bond_atom_site_label_1
_geom_bond_atom_site_label_2
_geom_bond_distance
_geom_bond_site_symmetry_2
_geom_bond_publ_flag
F1 C7 1.371(3) . ?
O1 C3 1.216(2) . ?
O2 B1 1.357(3) . ?
O2 C17 1.457(3) . ?
O3 B1 1.358(3) . ?
O3 C16 1.470(3) . ?
N1 C3 1.340(3) . ?
N1 C4 1.415(3) . ?
N1 H1A 0.85(2) . ?
C1 C10 1.524(3) . ?
C1 C2 1.526(3) . ?
C1 C3 1.529(3) . ?
C1 H1 0.9800 . ?
C2 B1 1.552(3) . ?
C2 H2A 0.9700 . ?
C2 H2B 0.9700 . ?
C4 C5 1.370(3) . ?
C4 C9 1.384(3) . ?
C5 C6 1.375(3) . ?
C5 H5 0.9300 . ?
C6 C7 1.355(4) . ?
C6 H6 0.9300 . ?
C7 C8 1.350(4) . ?
C8 C9 1.388(3) . ?
C8 H8 0.9300 . ?
C9 H9 0.9300 . ?
C10 C15 1.375(3) . ?
C10 C11 1.377(3) . ?
C11 C12 1.381(3) . ?
C11 H11 0.9300 . ?
C12 C13 1.367(4) . ?
C12 H12 0.9300 . ?
C13 C14 1.366(4) . ?
C13 H13 0.9300 . ?
C14 C15 1.383(3) . ?
C14 H14 0.9300 . ?
C15 H15 0.9300 . ?
C16 C20 1.496(4) . ?
C16 C21 1.530(4) . ?
C16 C17 1.538(3) . ?
C17 C19 1.500(4) . ?
C17 C18 1.519(4) . ?
C18 H18A 0.9600 . ?
C18 H18B 0.9600 . ?
C18 H18C 0.9600 . ?
C19 H19A 0.9600 . ?
C19 H19B 0.9600 . ?
C19 H19C 0.9600 . ?
C20 H20A 0.9600 . ?
C20 H20B 0.9600 . ?
C20 H20C 0.9600 . ?
C21 H21A 0.9600 . ?
C21 H21B 0.9600 . ?
C21 H21C 0.9600 . ?

loop_
_geom_torsion_atom_site_label_1
_geom_torsion_atom_site_label_2
_geom_torsion_atom_site_label_3
_geom_torsion_atom_site_label_4
_geom_torsion
_geom_torsion_site_symmetry_1
_geom_torsion_site_symmetry_2
_geom_torsion_site_symmetry_3
_geom_torsion_site_symmetry_4
_geom_torsion_publ_flag
C10 C1 C2 B1 -175.14(18) . . . . ?
C3 C1 C2 B1 62.1(2) . . . . ?
C4 N1 C3 O1 2.5(4) . . . . ?
C4 N1 C3 C1 -174.79(18) . . . . ?
C10 C1 C3 O1 -101.9(2) . . . . ?
C2 C1 C3 O1 23.9(3) . . . . ?
C10 C1 C3 N1 75.4(2) . . . . ?
C2 C1 C3 N1 -158.84(19) . . . . ?
C3 N1 C4 C5 154.4(2) . . . . ?
C3 N1 C4 C9 -26.5(3) . . . . ?
C9 C4 C5 C6 1.3(4) . . . . ?
N1 C4 C5 C6 -179.6(2) . . . . ?
C4 C5 C6 C7 0.2(4) . . . . ?
C5 C6 C7 C8 -1.2(4) . . . . ?
C5 C6 C7 F1 178.6(2) . . . . ?
C6 C7 C8 C9 0.6(4) . . . . ?
F1 C7 C8 C9 -179.1(2) . . . . ?
C5 C4 C9 C8 -1.8(4) . . . . ?
N1 C4 C9 C8 179.1(2) . . . . ?
C7 C8 C9 C4 0.9(4) . . . . ?
C2 C1 C10 C15 125.9(2) . . . . ?
C3 C1 C10 C15 -111.1(2) . . . . ?
C2 C1 C10 C11 -55.6(3) . . . . ?
C3 C1 C10 C11 67.5(3) . . . . ?
C15 C10 C11 C12 0.1(4) . . . . ?
C1 C10 C11 C12 -178.4(2) . . . . ?
C10 C11 C12 C13 0.3(4) . . . . ?
C11 C12 C13 C14 -0.5(4) . . . . ?
C12 C13 C14 C15 0.2(4) . . . . ?
C11 C10 C15 C14 -0.4(3) . . . . ?
C1 C10 C15 C14 178.2(2) . . . . ?
C13 C14 C15 C10 0.2(4) . . . . ?
B1 O3 C16 C20 -148.7(2) . . . . ?
B1 O3 C16 C21 92.4(2) . . . . ?
B1 O3 C16 C17 -25.6(2) . . . . ?
B1 O2 C17 C19 -146.4(2) . . . . ?
B1 O2 C17 C18 94.9(2) . . . . ?
B1 O2 C17 C16 -23.2(2) . . . . ?
O3 C16 C17 O2 28.9(2) . . . . ?
C20 C16 C17 O2 147.9(2) . . . . ?
C21 C16 C17 O2 -83.6(2) . . . . ?
O3 C16 C17 C19 147.2(2) . . . . ?
C20 C16 C17 C19 -93.9(3) . . . . ?
C21 C16 C17 C19 34.7(3) . . . . ?
O3 C16 C17 C18 -84.7(2) . . . . ?
C20 C16 C17 C18 34.2(3) . . . . ?
C21 C16 C17 C18 162.8(2) . . . . ?
C17 O2 B1 O3 7.8(2) . . . . ?
C17 O2 B1 C2 -173.4(2) . . . . ?
C16 O3 B1 O2 12.3(2) . . . . ?
C16 O3 B1 C2 -166.5(2) . . . . ?
C1 C2 B1 O2 28.5(3) . . . . ?
C1 C2 B1 O3 -152.8(2) . . . . ?
